data_7062801
loop_
_publ_author_name
'Samyuktha, Arimalai Dinakararaja'
'Ethiraj, Kannatt Radhakrishnan'
'Shanmugam, Ponnusamy'

_publ_section_title
;
 Unusual participation of O-propargyl group during the cyclization of
 6-hydroxy-2-propargyl ethers of aryl chalcones: one-pot synthesis of
 2-acyl-3-styrylbenzofuran and 7-aryldibenzo[b,d]furan-1,7-diols
;
_journal_issue 45
_journal_name_full 'New Journal of Chemistry'
_journal_page_first 20818
_journal_page_last 20830
_journal_paper_doi 10.1039/D3NJ03766E
_journal_volume 47
_journal_year 2023
_chemical_formula_moiety 'C24 H18 O3'
_chemical_formula_sum 'C24 H18 O3'
_chemical_formula_weight 354.38
_space_group_crystal_system monoclinic
_space_group_IT_number 14
_space_group_name_Hall '-P 2ybc'
_space_group_name_H-M_alt 'P 1 21/c 1'
_atom_sites_solution_hydrogens mixed
_audit_creation_method SHELXL-2018/3
_audit_update_record
;
2023-06-01 deposited with the CCDC.	2023-10-13 downloaded from the CCDC.
;
_cell_angle_alpha 90
_cell_angle_beta 113.005(2)
_cell_angle_gamma 90
_cell_formula_units_Z 4
_cell_length_a 11.3959(7)
_cell_length_b 17.1806(10)
_cell_length_c 10.1872(7)
_cell_measurement_reflns_used 8039
_cell_measurement_temperature 300(2)
_cell_measurement_theta_max 22.73
_cell_measurement_theta_min 2.47
_cell_volume 1835.9(2)
_computing_cell_refinement 'Bruker APEX4/SAINT'
_computing_data_collection 'Bruker APEX4'
_computing_data_reduction 'Bruker APEX4SAINT'
_computing_molecular_graphics 'Bruker SHELXTL'
_computing_publication_material 'Bruker SHELXTL'
_computing_structure_refinement 'SHELXL-2018/3 (Sheldrick, 2018)'
_computing_structure_solution 'SHELXT 2018/2 (Sheldrick, 2018)'
_diffrn_ambient_temperature 300(2)
_diffrn_measured_fraction_theta_full 0.998
_diffrn_measured_fraction_theta_max 0.996
_diffrn_measurement_device_type 'Bruker D8 QUEST diffractometer with PHOTON II detector'
_diffrn_measurement_method '\f and \w scans'
_diffrn_radiation_type MoK\a
_diffrn_radiation_wavelength 0.71073
_diffrn_reflns_av_R_equivalents 0.0463
_diffrn_reflns_av_unetI/netI 0.0394
_diffrn_reflns_Laue_measured_fraction_full 0.998
_diffrn_reflns_Laue_measured_fraction_max 0.996
_diffrn_reflns_limit_h_max 13
_diffrn_reflns_limit_h_min -15
_diffrn_reflns_limit_k_max 20
_diffrn_reflns_limit_k_min -22
_diffrn_reflns_limit_l_max 13
_diffrn_reflns_limit_l_min -13
_diffrn_reflns_number 26560
_diffrn_reflns_point_group_measured_fraction_full 0.998
_diffrn_reflns_point_group_measured_fraction_max 0.996
_diffrn_reflns_theta_full 25.242
_diffrn_reflns_theta_max 28.306
_diffrn_reflns_theta_min 2.275
_diffrn_source 'i-mu-s microfocus source'
_exptl_absorpt_coefficient_mu 0.084
_exptl_absorpt_correction_T_max 0.7457
_exptl_absorpt_correction_T_min 0.6900
_exptl_absorpt_correction_type multi-scan
_exptl_absorpt_process_details 'SADABS (BRUKER)'
_exptl_crystal_colour gold
_exptl_crystal_density_diffrn 1.282
_exptl_crystal_description block
_exptl_crystal_F_000 744
_exptl_crystal_size_max 0.245
_exptl_crystal_size_mid 0.134
_exptl_crystal_size_min 0.117
_refine_diff_density_max 0.138
_refine_diff_density_min -0.199
_refine_diff_density_rms 0.036
_refine_ls_extinction_method none
_refine_ls_goodness_of_fit_ref 1.024
_refine_ls_hydrogen_treatment mixed
_refine_ls_matrix_type full
_refine_ls_number_parameters 248
_refine_ls_number_reflns 4550
_refine_ls_number_restraints 0
_refine_ls_restrained_S_all 1.024
_refine_ls_R_factor_all 0.1001
_refine_ls_R_factor_gt 0.0490
_refine_ls_shift/su_max 0.000
_refine_ls_shift/su_mean 0.000
_refine_ls_structure_factor_coef Fsqd
_refine_ls_weighting_details 'w=1/[\s^2^(Fo^2^)+(0.0508P)^2^+0.5371P] where P=(Fo^2^+2Fc^2^)/3'
_refine_ls_weighting_scheme calc
_refine_ls_wR_factor_gt 0.1070
_refine_ls_wR_factor_ref 0.1408
_reflns_Friedel_coverage 0.000
_reflns_number_gt 2689
_reflns_number_total 4550
_reflns_threshold_expression 'I > 2\s(I)'
_cod_data_source_file d3nj03766e2.cif
_cod_data_source_block SA_15IBFI_300523_0m_a
_cod_depositor_comments 'Adding full bibliography for 7062800--7062802.cif.'
_cod_original_sg_symbol_H-M 'P 21/c'
_cod_database_code 7062801
_shelx_shelxl_version_number 2018/3
_shelx_space_group_comment
;
The symmetry employed for this shelxl refinement is uniquely defined
by the following loop, which should always be used as a source of
symmetry information in preference to the above space-group names.
They are only intended as comments.
;
_shelx_estimated_absorpt_t_min 0.980
_shelx_estimated_absorpt_t_max 0.990

loop_
_space_group_symop_operation_xyz
'x, y, z'
'-x, y+1/2, -z+1/2'
'-x, -y, -z'
'x, -y-1/2, z-1/2'

loop_
_atom_site_label
_atom_site_type_symbol
_atom_site_fract_x
_atom_site_fract_y
_atom_site_fract_z
_atom_site_U_iso_or_equiv
_atom_site_adp_type
_atom_site_occupancy
_atom_site_site_symmetry_order
_atom_site_calc_flag
_atom_site_refinement_flags_posn
_atom_site_refinement_flags_adp
_atom_site_refinement_flags_occupancy
_atom_site_disorder_assembly
_atom_site_disorder_group
O1 O 0.69410(11) 0.47727(7) 1.02448(13) 0.0542(3) Uani 1 1 d . . . . .
O2 O 0.58927(15) 0.32554(8) 0.77378(16) 0.0793(5) Uani 1 1 d . . . . .
O3 O 0.42273(15) 0.66664(8) 0.73465(15) 0.0774(5) Uani 1 1 d . . . . .
H1B H 0.410(3) 0.7229(18) 0.730(3) 0.116 Uiso 1 1 d . U . . .
C1 C 0.08381(19) 0.58691(11) 0.5324(2) 0.0591(5) Uani 1 1 d . . . . .
H1 H 0.117757 0.545319 0.594100 0.071 Uiso 1 1 calc R U . . .
C2 C 0.09743(16) 0.58935(10) 0.40268(17) 0.0468(4) Uani 1 1 d . . . . .
C3 C 0.04860(17) 0.65399(11) 0.31615(19) 0.0547(5) Uani 1 1 d . . . . .
H3 H 0.058695 0.657993 0.230121 0.066 Uiso 1 1 calc R U . . .
C4 C -0.01429(18) 0.71206(11) 0.3553(2) 0.0600(5) Uani 1 1 d . . . . .
H4 H -0.046385 0.754663 0.295665 0.072 Uiso 1 1 calc R U . . .
C5 C -0.02982(19) 0.70742(12) 0.4817(2) 0.0644(5) Uani 1 1 d . . . . .
H5 H -0.074205 0.746021 0.507084 0.077 Uiso 1 1 calc R U . . .
C6 C 0.0208(2) 0.64521(13) 0.5706(2) 0.0695(6) Uani 1 1 d . . . . .
H6 H 0.012264 0.642516 0.657688 0.083 Uiso 1 1 calc R U . . .
C7 C 0.14954(17) 0.52239(10) 0.34976(17) 0.0461(4) Uani 1 1 d . . . . .
C8 C 0.07439(19) 0.49328(11) 0.21497(18) 0.0559(5) Uani 1 1 d . . . . .
H8 H -0.001984 0.518035 0.161406 0.067 Uiso 1 1 calc R U . . .
C9 C 0.1104(2) 0.42890(11) 0.15928(19) 0.0591(5) Uani 1 1 d . . . . .
H9 H 0.058796 0.410547 0.069235 0.071 Uiso 1 1 calc R U . . .
C10 C 0.22325(19) 0.39188(11) 0.23783(19) 0.0553(5) Uani 1 1 d . . . . .
H10 H 0.248001 0.348088 0.201416 0.066 Uiso 1 1 calc R U . . .
C11 C 0.29945(18) 0.41996(10) 0.37068(19) 0.0523(5) Uani 1 1 d . . . . .
H11 H 0.375784 0.394690 0.422463 0.063 Uiso 1 1 calc R U . . .
C12 C 0.26556(16) 0.48535(10) 0.43014(17) 0.0446(4) Uani 1 1 d . . . . .
C13 C 0.35151(16) 0.51548(10) 0.56966(18) 0.0480(4) Uani 1 1 d . . . . .
H13 H 0.341903 0.567074 0.591238 0.058 Uiso 1 1 calc R U . . .
C14 C 0.44184(17) 0.47374(10) 0.66663(18) 0.0504(4) Uani 1 1 d . . . . .
H14 H 0.447462 0.422324 0.641112 0.060 Uiso 1 1 calc R U . . .
C15 C 0.53316(16) 0.49601(9) 0.80636(18) 0.0453(4) Uani 1 1 d . . . . .
C16 C 0.61872(16) 0.44379(10) 0.89579(18) 0.0496(4) Uani 1 1 d . . . . .
C17 C 0.65652(16) 0.55296(10) 1.01675(19) 0.0493(4) Uani 1 1 d . . . . .
C18 C 0.55830(16) 0.56871(9) 0.88538(18) 0.0451(4) Uani 1 1 d . . . . .
C19 C 0.64560(19) 0.36197(11) 0.8837(2) 0.0610(5) Uani 1 1 d . . . . .
C20 C 0.71226(19) 0.60572(12) 1.1253(2) 0.0633(5) Uani 1 1 d . . . . .
H20 H 0.777145 0.591781 1.211288 0.076 Uiso 1 1 calc R U . . .
C21 C 0.6658(2) 0.67976(12) 1.0982(2) 0.0745(6) Uani 1 1 d . . . . .
H21 H 0.699523 0.717727 1.167974 0.089 Uiso 1 1 calc R U . . .
C22 C 0.5693(2) 0.69990(12) 0.9688(2) 0.0709(6) Uani 1 1 d . . . . .
H22 H 0.540542 0.751081 0.954055 0.085 Uiso 1 1 calc R U . . .
C23 C 0.51522(18) 0.64612(10) 0.8618(2) 0.0563(5) Uani 1 1 d . . . . .
C24 C 0.7445(2) 0.32347(13) 1.0100(3) 0.0898(8) Uani 1 1 d . . . . .
H24A H 0.725610 0.332378 1.092726 0.135 Uiso 1 1 calc R U . . .
H24B H 0.826779 0.344763 1.025631 0.135 Uiso 1 1 calc R U . . .
H24C H 0.744696 0.268534 0.992895 0.135 Uiso 1 1 calc R U . . .

loop_
_atom_site_aniso_label
_atom_site_aniso_U_11
_atom_site_aniso_U_22
_atom_site_aniso_U_33
_atom_site_aniso_U_23
_atom_site_aniso_U_13
_atom_site_aniso_U_12
O1 0.0466(7) 0.0458(7) 0.0533(7) -0.0015(6) 0.0013(6) 0.0019(5)
O2 0.0915(11) 0.0421(8) 0.0748(10) -0.0075(7) 0.0005(8) 0.0088(7)
O3 0.0885(11) 0.0381(7) 0.0690(9) -0.0006(6) -0.0087(8) 0.0066(7)
C1 0.0712(13) 0.0503(11) 0.0526(11) 0.0077(9) 0.0208(10) 0.0037(10)
C2 0.0425(9) 0.0439(10) 0.0444(9) 0.0031(7) 0.0065(7) -0.0030(7)
C3 0.0559(11) 0.0513(11) 0.0478(10) 0.0068(8) 0.0102(9) -0.0008(9)
C4 0.0566(12) 0.0435(10) 0.0637(12) 0.0053(9) 0.0062(10) 0.0026(9)
C5 0.0595(12) 0.0511(12) 0.0773(14) -0.0054(10) 0.0209(11) 0.0028(9)
C6 0.0860(15) 0.0614(14) 0.0658(13) -0.0018(11) 0.0349(12) 0.0003(12)
C7 0.0506(10) 0.0413(9) 0.0399(9) 0.0049(7) 0.0108(8) -0.0041(8)
C8 0.0585(11) 0.0563(12) 0.0408(9) 0.0047(8) 0.0063(9) -0.0014(9)
C9 0.0717(13) 0.0589(12) 0.0385(9) -0.0023(9) 0.0127(9) -0.0116(10)
C10 0.0692(13) 0.0461(10) 0.0510(10) -0.0052(8) 0.0241(10) -0.0095(9)
C11 0.0553(11) 0.0450(10) 0.0507(10) 0.0009(8) 0.0143(9) -0.0010(8)
C12 0.0480(10) 0.0391(9) 0.0416(9) 0.0028(7) 0.0118(8) -0.0031(7)
C13 0.0481(10) 0.0392(9) 0.0480(10) -0.0024(7) 0.0094(8) -0.0013(8)
C14 0.0550(11) 0.0369(9) 0.0484(10) -0.0014(7) 0.0086(8) -0.0004(8)
C15 0.0438(9) 0.0384(9) 0.0461(9) 0.0016(7) 0.0092(8) -0.0016(7)
C16 0.0463(10) 0.0432(10) 0.0479(10) -0.0018(8) 0.0060(8) 0.0001(8)
C17 0.0431(9) 0.0427(10) 0.0539(10) -0.0020(8) 0.0101(8) -0.0017(8)
C18 0.0423(9) 0.0378(9) 0.0475(9) -0.0012(7) 0.0093(7) -0.0028(7)
C19 0.0540(11) 0.0441(11) 0.0690(13) 0.0007(10) 0.0067(10) 0.0046(9)
C20 0.0563(12) 0.0558(12) 0.0584(12) -0.0093(9) 0.0015(9) -0.0063(9)
C21 0.0741(14) 0.0540(13) 0.0709(14) -0.0202(11) 0.0017(11) -0.0075(11)
C22 0.0730(14) 0.0411(11) 0.0780(14) -0.0121(10) 0.0072(11) -0.0004(10)
C23 0.0556(11) 0.0408(10) 0.0574(11) -0.0005(8) 0.0057(9) -0.0006(8)
C24 0.0742(15) 0.0621(14) 0.0963(17) 0.0039(12) -0.0066(13) 0.0251(12)

loop_
_atom_type_symbol
_atom_type_description
_atom_type_scat_dispersion_real
_atom_type_scat_dispersion_imag
_atom_type_scat_source
C C 0.0033 0.0016 'International Tables Vol C Tables 4.2.6.8 and 6.1.1.4'
H H 0.0000 0.0000 'International Tables Vol C Tables 4.2.6.8 and 6.1.1.4'
O O 0.0106 0.0060 'International Tables Vol C Tables 4.2.6.8 and 6.1.1.4'

loop_
_geom_angle_atom_site_label_1
_geom_angle_atom_site_label_2
_geom_angle_atom_site_label_3
_geom_angle
_geom_angle_site_symmetry_1
_geom_angle_site_symmetry_3
_geom_angle_publ_flag
C17 O1 C16 106.13(13) . . ?
C23 O3 H1B 110.5(15) . . ?
C6 C1 C2 120.80(18) . . ?
C6 C1 H1 119.6 . . ?
C2 C1 H1 119.6 . . ?
C1 C2 C3 117.44(17) . . ?
C1 C2 C7 121.96(16) . . ?
C3 C2 C7 120.30(16) . . ?
C4 C3 C2 121.33(18) . . ?
C4 C3 H3 119.3 . . ?
C2 C3 H3 119.3 . . ?
C5 C4 C3 120.27(18) . . ?
C5 C4 H4 119.9 . . ?
C3 C4 H4 119.9 . . ?
C4 C5 C6 119.4(2) . . ?
C4 C5 H5 120.3 . . ?
C6 C5 H5 120.3 . . ?
C5 C6 C1 120.7(2) . . ?
C5 C6 H6 119.6 . . ?
C1 C6 H6 119.6 . . ?
C8 C7 C12 119.10(17) . . ?
C8 C7 C2 117.04(15) . . ?
C12 C7 C2 123.79(15) . . ?
C9 C8 C7 121.73(18) . . ?
C9 C8 H8 119.1 . . ?
C7 C8 H8 119.1 . . ?
C10 C9 C8 119.53(17) . . ?
C10 C9 H9 120.2 . . ?
C8 C9 H9 120.2 . . ?
C9 C10 C11 119.73(18) . . ?
C9 C10 H10 120.1 . . ?
C11 C10 H10 120.1 . . ?
C10 C11 C12 122.09(17) . . ?
C10 C11 H11 119.0 . . ?
C12 C11 H11 119.0 . . ?
C11 C12 C7 117.81(15) . . ?
C11 C12 C13 120.58(16) . . ?
C7 C12 C13 121.57(16) . . ?
C14 C13 C12 124.09(16) . . ?
C14 C13 H13 118.0 . . ?
C12 C13 H13 118.0 . . ?
C13 C14 C15 129.82(17) . . ?
C13 C14 H14 115.1 . . ?
C15 C14 H14 115.1 . . ?
C16 C15 C14 122.00(16) . . ?
C16 C15 C18 104.99(14) . . ?
C14 C15 C18 133.01(15) . . ?
C15 C16 O1 111.97(15) . . ?
C15 C16 C19 133.84(16) . . ?
O1 C16 C19 114.19(15) . . ?
O1 C17 C20 123.08(16) . . ?
O1 C17 C18 110.92(14) . . ?
C20 C17 C18 125.99(17) . . ?
C17 C18 C23 116.32(15) . . ?
C17 C18 C15 105.98(14) . . ?
C23 C18 C15 137.63(16) . . ?
O2 C19 C16 121.32(17) . . ?
O2 C19 C24 120.78(18) . . ?
C16 C19 C24 117.89(18) . . ?
C21 C20 C17 115.48(18) . . ?
C21 C20 H20 122.3 . . ?
C17 C20 H20 122.3 . . ?
C20 C21 C22 121.64(18) . . ?
C20 C21 H21 119.2 . . ?
C22 C21 H21 119.2 . . ?
C23 C22 C21 121.80(19) . . ?
C23 C22 H22 119.1 . . ?
C21 C22 H22 119.1 . . ?
O3 C23 C22 121.39(17) . . ?
O3 C23 C18 119.85(16) . . ?
C22 C23 C18 118.75(17) . . ?
C19 C24 H24A 109.5 . . ?
C19 C24 H24B 109.5 . . ?
H24A C24 H24B 109.5 . . ?
C19 C24 H24C 109.5 . . ?
H24A C24 H24C 109.5 . . ?
H24B C24 H24C 109.5 . . ?

loop_
_geom_bond_atom_site_label_1
_geom_bond_atom_site_label_2
_geom_bond_distance
_geom_bond_site_symmetry_2
_geom_bond_publ_flag
O1 C17 1.362(2) . ?
O1 C16 1.381(2) . ?
O2 C19 1.223(2) . ?
O3 C23 1.358(2) . ?
O3 H1B 0.98(3) . ?
C1 C6 1.375(3) . ?
C1 C2 1.390(3) . ?
C1 H1 0.9300 . ?
C2 C3 1.392(2) . ?
C2 C7 1.489(2) . ?
C3 C4 1.375(3) . ?
C3 H3 0.9300 . ?
C4 C5 1.369(3) . ?
C4 H4 0.9300 . ?
C5 C6 1.374(3) . ?
C5 H5 0.9300 . ?
C6 H6 0.9300 . ?
C7 C8 1.396(2) . ?
C7 C12 1.406(2) . ?
C8 C9 1.377(3) . ?
C8 H8 0.9300 . ?
C9 C10 1.377(3) . ?
C9 H9 0.9300 . ?
C10 C11 1.378(2) . ?
C10 H10 0.9300 . ?
C11 C12 1.400(2) . ?
C11 H11 0.9300 . ?
C12 C13 1.469(2) . ?
C13 C14 1.325(2) . ?
C13 H13 0.9300 . ?
C14 C15 1.448(2) . ?
C14 H14 0.9300 . ?
C15 C16 1.375(2) . ?
C15 C18 1.453(2) . ?
C16 C19 1.454(3) . ?
C17 C20 1.378(3) . ?
C17 C18 1.395(2) . ?
C18 C23 1.405(2) . ?
C19 C24 1.494(3) . ?
C20 C21 1.364(3) . ?
C20 H20 0.9300 . ?
C21 C22 1.391(3) . ?
C21 H21 0.9300 . ?
C22 C23 1.377(3) . ?
C22 H22 0.9300 . ?
C24 H24A 0.9600 . ?
C24 H24B 0.9600 . ?
C24 H24C 0.9600 . ?

loop_
_geom_hbond_atom_site_label_D
_geom_hbond_atom_site_label_H
_geom_hbond_atom_site_label_A
_geom_hbond_distance_DH
_geom_hbond_distance_HA
_geom_hbond_distance_DA
_geom_hbond_angle_DHA
_geom_hbond_site_symmetry_A
_geom_hbond_publ_flag
O3 H1B O2 0.98(3) 1.76(3) 2.7331(19) 172(2) 2_656 yes
C22 H22 O2 0.93 2.56 3.247(3) 132.0 2_656 yes

loop_
_geom_torsion_atom_site_label_1
_geom_torsion_atom_site_label_2
_geom_torsion_atom_site_label_3
_geom_torsion_atom_site_label_4
_geom_torsion
_geom_torsion_site_symmetry_1
_geom_torsion_site_symmetry_2
_geom_torsion_site_symmetry_3
_geom_torsion_site_symmetry_4
_geom_torsion_publ_flag
C6 C1 C2 C3 2.0(3) . . . . ?
C6 C1 C2 C7 -171.66(18) . . . . ?
C1 C2 C3 C4 -2.0(3) . . . . ?
C7 C2 C3 C4 171.78(16) . . . . ?
C2 C3 C4 C5 0.2(3) . . . . ?
C3 C4 C5 C6 1.6(3) . . . . ?
C4 C5 C6 C1 -1.6(3) . . . . ?
C2 C1 C6 C5 -0.3(3) . . . . ?
C1 C2 C7 C8 124.68(19) . . . . ?
C3 C2 C7 C8 -48.8(2) . . . . ?
C1 C2 C7 C12 -52.2(2) . . . . ?
C3 C2 C7 C12 134.35(18) . . . . ?
C12 C7 C8 C9 0.6(3) . . . . ?
C2 C7 C8 C9 -176.40(17) . . . . ?
C7 C8 C9 C10 0.0(3) . . . . ?
C8 C9 C10 C11 -0.5(3) . . . . ?
C9 C10 C11 C12 0.5(3) . . . . ?
C10 C11 C12 C7 0.1(3) . . . . ?
C10 C11 C12 C13 -177.60(17) . . . . ?
C8 C7 C12 C11 -0.6(2) . . . . ?
C2 C7 C12 C11 176.13(16) . . . . ?
C8 C7 C12 C13 177.07(16) . . . . ?
C2 C7 C12 C13 -6.2(3) . . . . ?
C11 C12 C13 C14 -21.8(3) . . . . ?
C7 C12 C13 C14 160.60(18) . . . . ?
C12 C13 C14 C15 179.29(17) . . . . ?
C13 C14 C15 C16 177.94(19) . . . . ?
C13 C14 C15 C18 -1.0(3) . . . . ?
C14 C15 C16 O1 -178.45(15) . . . . ?
C18 C15 C16 O1 0.7(2) . . . . ?
C14 C15 C16 C19 1.2(3) . . . . ?
C18 C15 C16 C19 -179.6(2) . . . . ?
C17 O1 C16 C15 -0.5(2) . . . . ?
C17 O1 C16 C19 179.77(17) . . . . ?
C16 O1 C17 C20 -178.71(18) . . . . ?
C16 O1 C17 C18 0.01(19) . . . . ?
O1 C17 C18 C23 -177.08(16) . . . . ?
C20 C17 C18 C23 1.6(3) . . . . ?
O1 C17 C18 C15 0.4(2) . . . . ?
C20 C17 C18 C15 179.09(19) . . . . ?
C16 C15 C18 C17 -0.7(2) . . . . ?
C14 C15 C18 C17 178.36(19) . . . . ?
C16 C15 C18 C23 176.0(2) . . . . ?
C14 C15 C18 C23 -5.0(4) . . . . ?
C15 C16 C19 O2 2.9(4) . . . . ?
O1 C16 C19 O2 -177.41(19) . . . . ?
C15 C16 C19 C24 -177.1(2) . . . . ?
O1 C16 C19 C24 2.6(3) . . . . ?
O1 C17 C20 C21 177.93(19) . . . . ?
C18 C17 C20 C21 -0.6(3) . . . . ?
C17 C20 C21 C22 -0.4(3) . . . . ?
C20 C21 C22 C23 0.4(4) . . . . ?
C21 C22 C23 O3 -178.7(2) . . . . ?
C21 C22 C23 C18 0.7(3) . . . . ?
C17 C18 C23 O3 177.83(17) . . . . ?
C15 C18 C23 O3 1.4(4) . . . . ?
C17 C18 C23 C22 -1.6(3) . . . . ?
C15 C18 C23 C22 -178.0(2) . . . . ?
